data_4332301
loop_
_publ_author_name
'Lin, Ping'
'Clegg, William'
'Harrington, Ross W.'
'Henderson, Richard A.'
'Fletcher, Ashleigh J.'
'Bell, Jon'
'Thomas, K. Mark'

_publ_section_title
;
 Assembly of Heterometallic Clusters and Coordination Polymers by
 Combining Mo&#x2212;S-Based Clusters with Mn2+
;
_journal_issue 10
_journal_name_full 'Inorganic Chemistry'
_journal_page_first 4284
_journal_page_last 4302
_journal_paper_doi 10.1021/ic060205u
_journal_volume 45
_journal_year 2006
_chemical_formula_moiety 'C24 H24 S6 N4 O2 Mo2 Mn, 2 C H4 O'
_chemical_formula_sum 'C26 H28 Mn Mo2 N4 O4 S6'
_chemical_formula_weight 899.70
_chemical_name_systematic
;
 ?
;
_space_group_IT_number 14
_symmetry_cell_setting monoclinic
_symmetry_space_group_name_Hall '-P 2ybc'
_symmetry_space_group_name_H-M 'P 1 21/c 1'
_atom_sites_solution_hydrogens geom
_atom_sites_solution_primary direct
_atom_sites_solution_secondary difmap
_audit_creation_method SHELXL-97
_cell_angle_alpha 90.00
_cell_angle_beta 102.890(4)
_cell_angle_gamma 90.00
_cell_formula_units_Z 4
_cell_length_a 16.2683(10)
_cell_length_b 11.8808(12)
_cell_length_c 18.5510(7)
_cell_measurement_reflns_used 26389
_cell_measurement_temperature 150(2)
_cell_measurement_theta_max 27.5
_cell_measurement_theta_min 2.5
_cell_volume 3495.2(4)
_computing_cell_refinement EvalCCD
_computing_data_collection 'Nonius COLLECT'
_computing_data_reduction EvalCCD
_computing_molecular_graphics 'Bruker SHELXTL'
_computing_publication_material 'Bruker SHELXTL and local programs'
_computing_structure_refinement 'Bruker SHELXTL'
_computing_structure_solution 'Bruker SHELXTL'
_diffrn_ambient_temperature 150(2)
_diffrn_measured_fraction_theta_full 0.994
_diffrn_measured_fraction_theta_max 0.994
_diffrn_measurement_device_type 'Nonius KappaCCD diffractometer'
_diffrn_measurement_method '\f and \w scans'
_diffrn_radiation_monochromator graphite
_diffrn_radiation_source 'sealed tube'
_diffrn_radiation_type MoK\a
_diffrn_radiation_wavelength 0.71073
_diffrn_reflns_av_R_equivalents 0.0528
_diffrn_reflns_av_sigmaI/netI 0.0341
_diffrn_reflns_limit_h_max 19
_diffrn_reflns_limit_h_min -19
_diffrn_reflns_limit_k_max 14
_diffrn_reflns_limit_k_min -14
_diffrn_reflns_limit_l_max 22
_diffrn_reflns_limit_l_min -22
_diffrn_reflns_number 48225
_diffrn_reflns_theta_full 25.00
_diffrn_reflns_theta_max 25.00
_diffrn_reflns_theta_min 4.10
_diffrn_standards_number 0
_exptl_absorpt_coefficient_mu 1.458
_exptl_absorpt_correction_T_max 0.740
_exptl_absorpt_correction_T_min 0.580
_exptl_absorpt_correction_type multi-scan
_exptl_absorpt_process_details SADABS
_exptl_crystal_colour ornage
_exptl_crystal_density_diffrn 1.710
_exptl_crystal_density_method 'not measured'
_exptl_crystal_description block
_exptl_crystal_F_000 1796
_exptl_crystal_size_max 0.42
_exptl_crystal_size_mid 0.34
_exptl_crystal_size_min 0.22
_refine_diff_density_max 0.867
_refine_diff_density_min -2.720
_refine_diff_density_rms 0.105
_refine_ls_extinction_method none
_refine_ls_goodness_of_fit_ref 1.047
_refine_ls_hydrogen_treatment constr
_refine_ls_matrix_type full
_refine_ls_number_parameters 380
_refine_ls_number_reflns 6114
_refine_ls_number_restraints 0
_refine_ls_restrained_S_all 1.047
_refine_ls_R_factor_all 0.0507
_refine_ls_R_factor_gt 0.0364
_refine_ls_shift/su_max 0.001
_refine_ls_shift/su_mean 0.000
_refine_ls_structure_factor_coef Fsqd
_refine_ls_weighting_details 'calc w=1/[\s^2^(Fo^2^)+(0.0397P)^2^+11.4066P] where P=(Fo^2^+2Fc^2^)/3'
_refine_ls_weighting_scheme calc
_refine_ls_wR_factor_gt 0.0871
_refine_ls_wR_factor_ref 0.0923
_reflns_number_gt 5036
_reflns_number_total 6114
_reflns_threshold_expression I>2\s(I)
_cod_data_source_file ic060205usup5.cif
_cod_data_source_block 5_rah103
_cod_original_sg_symbol_H-M 'P 21/c'
_cod_database_code 4332301

loop_
_symmetry_equiv_pos_as_xyz
'x, y, z'
'-x, y+1/2, -z+1/2'
'-x, -y, -z'
'x, -y-1/2, z-1/2'

loop_
_atom_site_label
_atom_site_type_symbol
_atom_site_fract_x
_atom_site_fract_y
_atom_site_fract_z
_atom_site_U_iso_or_equiv
_atom_site_adp_type
_atom_site_occupancy
_atom_site_symmetry_multiplicity
_atom_site_calc_flag
_atom_site_refinement_flags
_atom_site_disorder_assembly
_atom_site_disorder_group
Mo1 Mo 0.25449(2) 0.88625(3) 0.19920(2) 0.01839(11) Uani 1 1 d . . .
Mo2 Mo 0.32511(2) 0.73354(3) 0.11314(2) 0.01822(11) Uani 1 1 d . A .
Mn Mn 0.25113(4) 0.98545(6) 0.01912(3) 0.01782(16) Uani 1 1 d . . .
S1 S 0.14660(9) 0.85277(12) 0.26598(8) 0.0393(3) Uani 1 1 d . A .
S2 S 0.3168(6) 1.0006(8) 0.3065(5) 0.0305(13) Uani 0.67(3) 1 d P A 1
S2A S 0.3162(12) 0.9636(19) 0.3139(11) 0.036(3) Uani 0.33(3) 1 d P A 2
S3 S 0.19578(7) 0.71662(10) 0.14583(6) 0.0234(3) Uani 1 1 d . A .
S4 S 0.39666(7) 0.85183(10) 0.20788(6) 0.0222(2) Uani 1 1 d . A .
S5 S 0.28544(8) 0.54549(11) 0.06957(7) 0.0330(3) Uani 1 1 d . . .
S6 S 0.46334(7) 0.65129(10) 0.14157(7) 0.0260(3) Uani 1 1 d . . .
N1 N 0.3672(2) 1.0894(3) 0.05765(19) 0.0203(8) Uani 1 1 d . A .
N2 N 0.3141(2) 0.9989(3) -0.07629(19) 0.0214(8) Uani 1 1 d . A .
N3 N 0.1617(2) 1.1310(3) -0.0143(2) 0.0209(8) Uani 1 1 d . A .
N4 N 0.1295(2) 0.9100(3) -0.0424(2) 0.0223(8) Uani 1 1 d . A .
O1 O 0.22156(18) 0.9888(3) 0.13112(16) 0.0217(7) Uani 1 1 d . A .
O2 O 0.31163(18) 0.8145(3) 0.03274(18) 0.0273(7) Uani 1 1 d . A .
C1 C 0.1734(10) 0.9451(12) 0.3511(8) 0.045(3) Uani 0.67(3) 1 d P A 1
H1A H 0.1207 0.9700 0.3645 0.054 Uiso 0.67(3) 1 calc PR A 1
H1B H 0.2064 0.9010 0.3930 0.054 Uiso 0.67(3) 1 calc PR A 1
C1A C 0.1477(12) 0.984(2) 0.3158(19) 0.038(7) Uani 0.33(3) 1 d P A 2
H1A1 H 0.1408 1.0487 0.2817 0.045 Uiso 0.33(3) 1 calc PR A 2
H1A2 H 0.1023 0.9851 0.3435 0.045 Uiso 0.33(3) 1 calc PR A 2
C2 C 0.2229(6) 1.0453(14) 0.3380(8) 0.043(4) Uani 0.67(3) 1 d P A 1
H2A H 0.2400 1.0891 0.3844 0.051 Uiso 0.67(3) 1 calc PR A 1
H2B H 0.1877 1.0943 0.3003 0.051 Uiso 0.67(3) 1 calc PR A 1
C2A C 0.2342(13) 0.985(3) 0.3682(14) 0.037(7) Uani 0.33(3) 1 d P A 2
H2A1 H 0.2377 0.9238 0.4053 0.044 Uiso 0.33(3) 1 calc PR A 2
H2A2 H 0.2433 1.0575 0.3947 0.044 Uiso 0.33(3) 1 calc PR A 2
C3 C 0.3791(3) 0.5003(5) 0.0375(3) 0.0431(14) Uani 1 1 d . A .
H3A H 0.3724 0.4207 0.0214 0.052 Uiso 1 1 calc R . .
H3B H 0.3848 0.5464 -0.0056 0.052 Uiso 1 1 calc R . .
C4 C 0.4568(3) 0.5123(5) 0.0976(3) 0.0378(13) Uani 1 1 d . A .
H4A H 0.5070 0.5006 0.0767 0.045 Uiso 1 1 calc R . .
H4B H 0.4569 0.4535 0.1354 0.045 Uiso 1 1 calc R . .
C5 C 0.3921(3) 1.1311(4) 0.1271(3) 0.0278(11) Uani 1 1 d . . .
H5 H 0.3603 1.1123 0.1626 0.033 Uiso 1 1 calc R A .
C6 C 0.4618(3) 1.2000(4) 0.1485(3) 0.0307(11) Uani 1 1 d . A .
H6 H 0.4775 1.2277 0.1976 0.037 Uiso 1 1 calc R . .
C7 C 0.5083(3) 1.2278(4) 0.0970(3) 0.0300(11) Uani 1 1 d . . .
H7 H 0.5561 1.2755 0.1103 0.036 Uiso 1 1 calc R A .
C8 C 0.4842(3) 1.1850(4) 0.0253(3) 0.0269(11) Uani 1 1 d . A .
H8 H 0.5152 1.2031 -0.0109 0.032 Uiso 1 1 calc R . .
C9 C 0.4132(3) 1.1148(4) 0.0077(2) 0.0197(9) Uani 1 1 d . . .
C10 C 0.3848(3) 1.0620(4) -0.0665(2) 0.0203(9) Uani 1 1 d . A .
C11 C 0.4305(3) 1.0717(4) -0.1216(3) 0.0308(11) Uani 1 1 d . . .
H11 H 0.4806 1.1153 -0.1135 0.037 Uiso 1 1 calc R A .
C12 C 0.4014(3) 1.0166(5) -0.1883(3) 0.0379(13) Uani 1 1 d . A .
H12 H 0.4311 1.0229 -0.2268 0.045 Uiso 1 1 calc R . .
C13 C 0.3286(3) 0.9521(5) -0.1985(3) 0.0345(12) Uani 1 1 d . . .
H13 H 0.3075 0.9137 -0.2438 0.041 Uiso 1 1 calc R A .
C14 C 0.2877(3) 0.9452(4) -0.1413(3) 0.0289(11) Uani 1 1 d . A .
H14 H 0.2383 0.9002 -0.1479 0.035 Uiso 1 1 calc R . .
C15 C 0.1801(3) 1.2389(4) 0.0013(3) 0.0268(11) Uani 1 1 d . . .
H15 H 0.2343 1.2565 0.0308 0.032 Uiso 1 1 calc R A .
C16 C 0.1248(3) 1.3273(4) -0.0231(3) 0.0318(11) Uani 1 1 d . A .
H16 H 0.1401 1.4031 -0.0102 0.038 Uiso 1 1 calc R . .
C17 C 0.0468(3) 1.3009(4) -0.0666(3) 0.0362(12) Uani 1 1 d . . .
H17 H 0.0073 1.3588 -0.0847 0.043 Uiso 1 1 calc R A .
C18 C 0.0265(3) 1.1898(4) -0.0838(3) 0.0343(12) Uani 1 1 d . A .
H18 H -0.0267 1.1709 -0.1144 0.041 Uiso 1 1 calc R . .
C19 C 0.0848(3) 1.1053(4) -0.0559(2) 0.0231(10) Uani 1 1 d . . .
C20 C 0.0660(3) 0.9826(4) -0.0692(2) 0.0231(10) Uani 1 1 d . A .
C21 C -0.0135(3) 0.9435(5) -0.1061(3) 0.0351(12) Uani 1 1 d . . .
H21 H -0.0581 0.9950 -0.1240 0.042 Uiso 1 1 calc R A .
C22 C -0.0264(3) 0.8292(5) -0.1162(3) 0.0384(13) Uani 1 1 d . A .
H22 H -0.0797 0.8015 -0.1417 0.046 Uiso 1 1 calc R . .
C23 C 0.0388(3) 0.7551(4) -0.0889(3) 0.0326(12) Uani 1 1 d . . .
H23 H 0.0312 0.6761 -0.0952 0.039 Uiso 1 1 calc R A .
C24 C 0.1151(3) 0.7991(4) -0.0524(3) 0.0275(11) Uani 1 1 d . A .
H24 H 0.1598 0.7484 -0.0332 0.033 Uiso 1 1 calc R . .

loop_
_atom_site_aniso_label
_atom_site_aniso_U_11
_atom_site_aniso_U_22
_atom_site_aniso_U_33
_atom_site_aniso_U_23
_atom_site_aniso_U_13
_atom_site_aniso_U_12
Mo1 0.01282(19) 0.0247(2) 0.01702(19) 0.00412(16) 0.00192(14) 0.00268(15)
Mo2 0.01451(19) 0.0226(2) 0.0171(2) 0.00470(16) 0.00245(15) 0.00167(15)
Mn 0.0137(3) 0.0210(4) 0.0174(3) 0.0007(3) 0.0007(3) -0.0023(3)
S1 0.0401(8) 0.0447(8) 0.0412(8) -0.0095(6) 0.0266(6) -0.0137(6)
S2 0.0222(14) 0.043(3) 0.0259(17) -0.011(2) 0.0053(11) -0.006(2)
S2A 0.019(3) 0.050(8) 0.037(5) -0.017(6) -0.002(3) -0.002(5)
S3 0.0156(5) 0.0286(6) 0.0257(6) 0.0017(5) 0.0041(5) -0.0017(5)
S4 0.0138(5) 0.0266(6) 0.0247(6) 0.0023(5) 0.0014(4) 0.0026(4)
S5 0.0274(6) 0.0303(7) 0.0407(7) -0.0091(6) 0.0064(6) -0.0037(5)
S6 0.0196(6) 0.0280(6) 0.0294(6) 0.0015(5) 0.0032(5) 0.0065(5)
N1 0.0174(18) 0.023(2) 0.0189(19) -0.0025(15) -0.0002(15) -0.0029(15)
N2 0.0191(18) 0.025(2) 0.0183(19) -0.0018(16) 0.0007(15) -0.0053(16)
N3 0.0162(18) 0.024(2) 0.0216(19) 0.0023(16) 0.0024(15) -0.0031(16)
N4 0.0197(19) 0.025(2) 0.022(2) -0.0019(16) 0.0044(16) -0.0019(16)
O1 0.0171(15) 0.0287(17) 0.0184(15) 0.0046(13) 0.0023(12) -0.0003(13)
O2 0.0191(16) 0.0246(17) 0.0358(19) 0.0140(15) 0.0010(14) 0.0023(14)
C1 0.051(9) 0.053(7) 0.035(7) -0.012(6) 0.019(6) -0.008(6)
C1A 0.012(9) 0.054(14) 0.047(15) -0.014(11) 0.005(9) 0.000(8)
C2 0.037(5) 0.054(8) 0.039(6) -0.019(6) 0.013(5) -0.001(5)
C2A 0.032(11) 0.047(15) 0.031(12) -0.009(11) 0.006(9) 0.000(10)
C3 0.037(3) 0.046(3) 0.045(3) -0.018(3) 0.008(3) 0.006(3)
C4 0.033(3) 0.038(3) 0.043(3) -0.007(3) 0.011(2) 0.009(2)
C5 0.026(3) 0.033(3) 0.022(2) -0.001(2) 0.001(2) -0.007(2)
C6 0.031(3) 0.033(3) 0.021(2) -0.002(2) -0.007(2) -0.004(2)
C7 0.024(2) 0.026(3) 0.034(3) -0.002(2) -0.005(2) -0.012(2)
C8 0.023(2) 0.024(3) 0.033(3) 0.003(2) 0.005(2) -0.007(2)
C9 0.017(2) 0.018(2) 0.022(2) 0.0028(19) 0.0010(18) 0.0005(18)
C10 0.020(2) 0.018(2) 0.023(2) -0.0009(18) 0.0036(19) -0.0020(18)
C11 0.027(3) 0.035(3) 0.033(3) -0.004(2) 0.012(2) -0.010(2)
C12 0.043(3) 0.047(3) 0.028(3) -0.007(2) 0.016(2) -0.006(3)
C13 0.036(3) 0.044(3) 0.022(3) -0.011(2) 0.004(2) -0.008(2)
C14 0.023(2) 0.032(3) 0.030(3) -0.005(2) 0.002(2) -0.008(2)
C15 0.020(2) 0.030(3) 0.027(2) 0.001(2) 0.000(2) -0.006(2)
C16 0.032(3) 0.025(3) 0.039(3) 0.003(2) 0.009(2) 0.003(2)
C17 0.032(3) 0.032(3) 0.042(3) 0.007(2) 0.003(2) 0.010(2)
C18 0.023(3) 0.036(3) 0.038(3) 0.000(2) -0.004(2) 0.007(2)
C19 0.020(2) 0.027(3) 0.021(2) 0.0010(19) 0.0033(19) 0.0014(19)
C20 0.019(2) 0.030(3) 0.019(2) -0.002(2) 0.0028(18) -0.003(2)
C21 0.020(2) 0.046(3) 0.035(3) 0.001(2) -0.003(2) 0.000(2)
C22 0.024(3) 0.048(3) 0.039(3) -0.007(3) -0.001(2) -0.016(2)
C23 0.031(3) 0.032(3) 0.035(3) -0.008(2) 0.006(2) -0.009(2)
C24 0.029(3) 0.028(3) 0.025(3) -0.003(2) 0.006(2) 0.000(2)

loop_
_atom_type_symbol
_atom_type_description
_atom_type_scat_dispersion_real
_atom_type_scat_dispersion_imag
_atom_type_scat_source
C C 0.0033 0.0016 'International Tables Vol C Tables 4.2.6.8 and 6.1.1.4'
H H 0.0000 0.0000 'International Tables Vol C Tables 4.2.6.8 and 6.1.1.4'
N N 0.0061 0.0033 'International Tables Vol C Tables 4.2.6.8 and 6.1.1.4'
O O 0.0106 0.0060 'International Tables Vol C Tables 4.2.6.8 and 6.1.1.4'
S S 0.1246 0.1234 'International Tables Vol C Tables 4.2.6.8 and 6.1.1.4'
Mn Mn 0.3368 0.7283 'International Tables Vol C Tables 4.2.6.8 and 6.1.1.4'
Mo Mo -1.6832 0.6857 'International Tables Vol C Tables 4.2.6.8 and 6.1.1.4'

loop_
_geom_angle_atom_site_label_1
_geom_angle_atom_site_label_2
_geom_angle_atom_site_label_3
_geom_angle
Mo2 Mo1 S1 128.51(4)
Mo2 Mo1 S2 132.3(2)
Mo2 Mo1 S2A 128.5(5)
Mo2 Mo1 S3 52.40(3)
Mo2 Mo1 S4 53.19(3)
Mo2 Mo1 O1 97.86(10)
S1 Mo1 S2 83.7(2)
S1 Mo1 S2A 79.0(5)
S1 Mo1 S3 78.46(4)
S1 Mo1 S4 140.26(5)
S1 Mo1 O1 110.30(10)
S2 Mo1 S3 151.4(2)
S2 Mo1 S4 79.3(2)
S2 Mo1 O1 101.9(2)
S2A Mo1 S3 140.7(6)
S2A Mo1 S4 77.7(5)
S2A Mo1 O1 112.6(6)
S3 Mo1 S4 100.56(4)
S3 Mo1 O1 105.21(10)
S4 Mo1 O1 108.23(10)
Mo1 Mo2 S3 53.29(3)
Mo1 Mo2 S4 52.29(3)
Mo1 Mo2 S5 132.19(3)
Mo1 Mo2 S6 128.07(3)
Mo1 Mo2 O2 98.02(11)
S3 Mo2 S4 100.55(4)
S3 Mo2 S5 79.48(4)
S3 Mo2 S6 139.96(4)
S3 Mo2 O2 108.78(10)
S4 Mo2 S5 148.86(5)
S4 Mo2 S6 78.19(4)
S4 Mo2 O2 104.87(11)
S5 Mo2 S6 82.19(4)
S5 Mo2 O2 104.50(11)
S6 Mo2 O2 110.16(10)
N1 Mn N2 73.16(13)
N1 Mn N3 96.39(13)
N1 Mn N4 166.25(13)
N1 Mn O1 91.99(12)
N1 Mn O2 98.39(12)
N2 Mn N3 96.26(13)
N2 Mn N4 97.72(13)
N2 Mn O1 164.68(12)
N2 Mn O2 83.53(13)
N3 Mn N4 74.01(13)
N3 Mn O1 88.99(12)
N3 Mn O2 164.48(12)
N4 Mn O1 97.57(12)
N4 Mn O2 90.60(13)
O1 Mn O2 95.23(11)
Mo1 S1 C1 106.1(3)
Mo1 S1 C1A 101.4(8)
C1 S1 C1A 25.8(8)
Mo1 S2 C2 101.4(5)
Mo1 S2A C2A 109.4(11)
Mo1 S3 Mo2 74.31(3)
Mo1 S4 Mo2 74.52(3)
Mo2 S5 C3 101.55(19)
Mo2 S6 C4 108.05(17)
Mn N1 C5 123.9(3)
Mn N1 C9 117.5(3)
C5 N1 C9 118.5(4)
Mn N2 C10 117.4(3)
Mn N2 C14 124.2(3)
C10 N2 C14 118.4(4)
Mn N3 C15 125.2(3)
Mn N3 C19 116.2(3)
C15 N3 C19 118.5(4)
Mn N4 C20 116.6(3)
Mn N4 C24 124.8(3)
C20 N4 C24 118.6(4)
Mo1 O1 Mn 124.33(16)
Mo2 O2 Mn 124.20(17)
S1 C1 H1A 109.4
S1 C1 H1B 109.4
S1 C1 C2 111.1(9)
H1A C1 H1B 108.0
H1A C1 C2 109.4
H1B C1 C2 109.4
S1 C1A H1A1 111.0
S1 C1A H1A2 111.0
S1 C1A C2A 103.7(19)
H1A1 C1A H1A2 109.0
H1A1 C1A C2A 111.0
H1A2 C1A C2A 111.0
S2 C2 C1 109.9(10)
S2 C2 H2A 109.7
S2 C2 H2B 109.7
C1 C2 H2A 109.7
C1 C2 H2B 109.7
H2A C2 H2B 108.2
S2A C2A C1A 109.0(19)
S2A C2A H2A1 109.9
S2A C2A H2A2 109.9
C1A C2A H2A1 109.9
C1A C2A H2A2 109.9
H2A1 C2A H2A2 108.3
S5 C3 H3A 109.5
S5 C3 H3B 109.5
S5 C3 C4 110.8(4)
H3A C3 H3B 108.1
H3A C3 C4 109.5
H3B C3 C4 109.5
S6 C4 C3 112.0(4)
S6 C4 H4A 109.2
S6 C4 H4B 109.2
C3 C4 H4A 109.2
C3 C4 H4B 109.2
H4A C4 H4B 107.9
N1 C5 H5 118.6
N1 C5 C6 122.7(4)
H5 C5 C6 118.6
C5 C6 H6 120.6
C5 C6 C7 118.9(4)
H6 C6 C7 120.6
C6 C7 H7 120.3
C6 C7 C8 119.3(4)
H7 C7 C8 120.3
C7 C8 H8 120.7
C7 C8 C9 118.7(4)
H8 C8 C9 120.7
N1 C9 C8 121.8(4)
N1 C9 C10 115.8(4)
C8 C9 C10 122.3(4)
N2 C10 C9 115.9(4)
N2 C10 C11 121.6(4)
C9 C10 C11 122.4(4)
C10 C11 H11 120.6
C10 C11 C12 118.9(4)
H11 C11 C12 120.6
C11 C12 H12 120.2
C11 C12 C13 119.5(5)
H12 C12 C13 120.2
C12 C13 H13 120.9
C12 C13 C14 118.2(4)
H13 C13 C14 120.9
N2 C14 C13 123.4(4)
N2 C14 H14 118.3
C13 C14 H14 118.3
N3 C15 H15 118.1
N3 C15 C16 123.8(4)
H15 C15 C16 118.1
C15 C16 H16 121.2
C15 C16 C17 117.5(5)
H16 C16 C17 121.2
C16 C17 H17 120.2
C16 C17 C18 119.6(5)
H17 C17 C18 120.2
C17 C18 H18 120.2
C17 C18 C19 119.5(5)
H18 C18 C19 120.2
N3 C19 C18 120.9(4)
N3 C19 C20 116.4(4)
C18 C19 C20 122.7(4)
N4 C20 C19 116.6(4)
N4 C20 C21 121.0(4)
C19 C20 C21 122.4(4)
C20 C21 H21 120.4
C20 C21 C22 119.2(5)
H21 C21 C22 120.4
C21 C22 H22 120.1
C21 C22 C23 119.7(5)
H22 C22 C23 120.1
C22 C23 H23 121.0
C22 C23 C24 118.1(5)
H23 C23 C24 121.0
N4 C24 C23 123.4(5)
N4 C24 H24 118.3
C23 C24 H24 118.3

loop_
_geom_bond_atom_site_label_1
_geom_bond_atom_site_label_2
_geom_bond_distance
Mo1 Mo2 2.8246(5)
Mo1 S1 2.3965(13)
Mo1 S2 2.436(9)
Mo1 S2A 2.330(19)
Mo1 S3 2.3520(13)
Mo1 S4 2.3187(11)
Mo1 O1 1.750(3)
Mo2 S3 2.3246(11)
Mo2 S4 2.3465(12)
Mo2 S5 2.4143(13)
Mo2 S6 2.4003(12)
Mo2 O2 1.747(3)
Mn N1 2.237(3)
Mn N2 2.240(4)
Mn N3 2.256(4)
Mn N4 2.238(4)
Mn O1 2.235(3)
Mn O2 2.246(3)
S1 C1 1.892(11)
S1 C1A 1.81(2)
S2 C2 1.832(13)
S2A C2A 1.86(3)
S5 C3 1.835(5)
S6 C4 1.834(5)
N1 C5 1.355(6)
N1 C9 1.349(5)
N2 C10 1.351(5)
N2 C14 1.347(6)
N3 C15 1.334(6)
N3 C19 1.349(6)
N4 C20 1.354(6)
N4 C24 1.344(6)
C1 H1A 0.990
C1 H1B 0.990
C1 C2 1.49(2)
C1A H1A1 0.990
C1A H1A2 0.990
C1A C2A 1.52(4)
C2 H2A 0.990
C2 H2B 0.990
C2A H2A1 0.990
C2A H2A2 0.990
C3 H3A 0.990
C3 H3B 0.990
C3 C4 1.494(7)
C4 H4A 0.990
C4 H4B 0.990
C5 H5 0.950
C5 C6 1.382(7)
C6 H6 0.950
C6 C7 1.385(7)
C7 H7 0.950
C7 C8 1.396(7)
C8 H8 0.950
C8 C9 1.402(6)
C9 C10 1.490(6)
C10 C11 1.394(6)
C11 H11 0.950
C11 C12 1.387(7)
C12 H12 0.950
C12 C13 1.388(7)
C13 H13 0.950
C13 C14 1.374(7)
C14 H14 0.950
C15 H15 0.950
C15 C16 1.392(7)
C16 H16 0.950
C16 C17 1.380(7)
C17 H17 0.950
C17 C18 1.380(7)
C18 H18 0.950
C18 C19 1.399(7)
C19 C20 1.499(7)
C20 C21 1.400(6)
C21 H21 0.950
C21 C22 1.380(8)
C22 H22 0.950
C22 C23 1.385(7)
C23 H23 0.950
C23 C24 1.378(7)
C24 H24 0.950

loop_
_geom_torsion_atom_site_label_1
_geom_torsion_atom_site_label_2
_geom_torsion_atom_site_label_3
_geom_torsion_atom_site_label_4
_geom_torsion
S1 Mo1 Mo2 S3 20.70(6)
S1 Mo1 Mo2 S4 -129.19(6)
S1 Mo1 Mo2 S5 10.21(7)
S1 Mo1 Mo2 S6 -108.28(6)
S1 Mo1 Mo2 O2 128.18(11)
S2 Mo1 Mo2 S3 142.9(3)
S2 Mo1 Mo2 S4 -7.0(3)
S2 Mo1 Mo2 S5 132.4(3)
S2 Mo1 Mo2 S6 13.9(3)
S2 Mo1 Mo2 O2 -109.7(3)
S2A Mo1 Mo2 S3 129.5(8)
S2A Mo1 Mo2 S4 -20.4(8)
S2A Mo1 Mo2 S5 119.0(8)
S2A Mo1 Mo2 S6 0.5(8)
S2A Mo1 Mo2 O2 -123.0(8)
S3 Mo1 Mo2 S4 -149.89(5)
S3 Mo1 Mo2 S5 -10.49(6)
S3 Mo1 Mo2 S6 -128.98(6)
S3 Mo1 Mo2 O2 107.48(11)
S4 Mo1 Mo2 S3 149.89(5)
S4 Mo1 Mo2 S5 139.41(6)
S4 Mo1 Mo2 S6 20.92(5)
S4 Mo1 Mo2 O2 -102.62(11)
O1 Mo1 Mo2 S3 -103.18(10)
O1 Mo1 Mo2 S4 106.93(10)
O1 Mo1 Mo2 S5 -113.67(10)
O1 Mo1 Mo2 S6 127.84(10)
O1 Mo1 Mo2 O2 4.30(14)
Mo2 Mo1 S1 C1 146.2(6)
Mo2 Mo1 S1 C1A 172.4(11)
S2 Mo1 S1 C1 5.3(8)
S2 Mo1 S1 C1A 31.5(13)
S2A Mo1 S1 C1 15.2(11)
S2A Mo1 S1 C1A 41.3(16)
S3 Mo1 S1 C1 162.8(6)
S3 Mo1 S1 C1A -171.0(11)
S4 Mo1 S1 C1 70.1(6)
S4 Mo1 S1 C1A 96.3(11)
O1 Mo1 S1 C1 -95.1(7)
O1 Mo1 S1 C1A -68.9(11)
Mo2 Mo1 S2 C2 -166.9(5)
S1 Mo1 S2 C2 -28.7(5)
S3 Mo1 S2 C2 -80.2(6)
S4 Mo1 S2 C2 -172.7(5)
O1 Mo1 S2 C2 80.7(5)
Mo2 Mo1 S2A C2A -146.7(10)
S1 Mo1 S2A C2A -15.7(9)
S3 Mo1 S2A C2A -71.7(12)
S4 Mo1 S2A C2A -163.3(10)
O1 Mo1 S2A C2A 91.9(9)
S4 Mo2 S3 Mo1 23.81(4)
S5 Mo2 S3 Mo1 172.12(4)
S6 Mo2 S3 Mo1 107.95(6)
O2 Mo2 S3 Mo1 -86.01(12)
S1 Mo1 S3 Mo2 -163.60(5)
S2 Mo1 S3 Mo2 -111.1(5)
S2A Mo1 S3 Mo2 -107.5(7)
S4 Mo1 S3 Mo2 -24.11(4)
O1 Mo1 S3 Mo2 88.25(10)
S1 Mo1 S4 Mo2 108.44(7)
S2 Mo1 S4 Mo2 174.7(2)
S2A Mo1 S4 Mo2 163.8(6)
S3 Mo1 S4 Mo2 23.85(4)
O1 Mo1 S4 Mo2 -86.17(11)
S3 Mo2 S4 Mo1 -24.14(4)
S5 Mo2 S4 Mo1 -111.22(8)
S6 Mo2 S4 Mo1 -163.31(4)
O2 Mo2 S4 Mo1 88.70(11)
Mo1 Mo2 S5 C3 -167.45(19)
S3 Mo2 S5 C3 -176.0(2)
S4 Mo2 S5 C3 -83.0(2)
S6 Mo2 S5 C3 -31.8(2)
O2 Mo2 S5 C3 77.1(2)
Mo1 Mo2 S6 C4 149.92(19)
S3 Mo2 S6 C4 74.3(2)
S4 Mo2 S6 C4 166.7(2)
S5 Mo2 S6 C4 11.0(2)
O2 Mo2 S6 C4 -91.6(2)
N2 Mn N1 C5 -178.4(4)
N2 Mn N1 C9 3.9(3)
N3 Mn N1 C5 87.0(4)
N3 Mn N1 C9 -90.8(3)
N4 Mn N1 C5 131.8(5)
N4 Mn N1 C9 -45.9(7)
O1 Mn N1 C5 -2.3(4)
O1 Mn N1 C9 -180.0(3)
O2 Mn N1 C5 -97.8(4)
O2 Mn N1 C9 84.5(3)
N1 Mn N2 C10 -2.3(3)
N1 Mn N2 C14 175.3(4)
N3 Mn N2 C10 92.6(3)
N3 Mn N2 C14 -89.9(4)
N4 Mn N2 C10 167.2(3)
N4 Mn N2 C14 -15.3(4)
O1 Mn N2 C10 -16.9(7)
O1 Mn N2 C14 160.6(4)
O2 Mn N2 C10 -103.1(3)
O2 Mn N2 C14 74.4(4)
N1 Mn N3 C15 -10.6(4)
N1 Mn N3 C19 166.6(3)
N2 Mn N3 C15 -84.3(4)
N2 Mn N3 C19 92.9(3)
N4 Mn N3 C15 179.5(4)
N4 Mn N3 C19 -3.4(3)
O1 Mn N3 C15 81.3(4)
O1 Mn N3 C19 -101.5(3)
O2 Mn N3 C15 -172.6(4)
O2 Mn N3 C19 4.5(7)
N1 Mn N4 C20 -45.8(7)
N1 Mn N4 C24 136.1(5)
N2 Mn N4 C20 -93.2(3)
N2 Mn N4 C24 88.7(4)
N3 Mn N4 C20 1.1(3)
N3 Mn N4 C24 -177.0(4)
O1 Mn N4 C20 87.8(3)
O1 Mn N4 C24 -90.2(4)
O2 Mn N4 C20 -176.8(3)
O2 Mn N4 C24 5.1(4)
Mo2 Mo1 O1 Mn -6.55(17)
S1 Mo1 O1 Mn -142.71(13)
S2 Mo1 O1 Mn 129.7(3)
S2A Mo1 O1 Mn 131.1(5)
S3 Mo1 O1 Mn -59.63(17)
S4 Mo1 O1 Mn 47.19(18)
N1 Mn O1 Mo1 -92.33(19)
N2 Mn O1 Mo1 -78.3(5)
N3 Mn O1 Mo1 171.32(19)
N4 Mn O1 Mo1 97.59(19)
O2 Mn O1 Mo1 6.28(19)
Mo1 Mo2 O2 Mn -1.00(18)
S3 Mo2 O2 Mn 52.86(19)
S4 Mo2 O2 Mn -54.01(18)
S5 Mo2 O2 Mn 136.47(15)
S6 Mo2 O2 Mn -136.65(14)
N1 Mn O2 Mo2 90.9(2)
N2 Mn O2 Mo2 162.8(2)
N3 Mn O2 Mo2 -107.1(5)
N4 Mn O2 Mo2 -99.5(2)
O1 Mn O2 Mo2 -1.9(2)
Mo1 S1 C1 C2 26.5(16)
C1A S1 C1 C2 -56.4(17)
Mo1 S1 C1A C2A -65(3)
C1 S1 C1A C2A 38.1(19)
S1 C1 C2 S2 -54.9(18)
Mo1 S2 C2 C1 55.4(13)
S1 C1A C2A S2A 54(3)
Mo1 S2A C2A C1A -19(2)
Mo2 S5 C3 C4 54.8(4)
S5 C3 C4 S6 -48.9(5)
Mo2 S6 C4 C3 18.6(4)
Mn N1 C5 C6 -176.6(4)
C9 N1 C5 C6 1.1(7)
N1 C5 C6 C7 0.0(7)
C5 C6 C7 C8 -0.6(7)
C6 C7 C8 C9 0.0(7)
Mn N1 C9 C8 176.1(3)
Mn N1 C9 C10 -4.9(5)
C5 N1 C9 C8 -1.7(6)
C5 N1 C9 C10 177.3(4)
C7 C8 C9 N1 1.2(7)
C7 C8 C9 C10 -177.7(4)
Mn N2 C10 C9 0.6(5)
Mn N2 C10 C11 177.3(4)
C14 N2 C10 C9 -177.1(4)
C14 N2 C10 C11 -0.4(7)
N1 C9 C10 N2 2.9(6)
N1 C9 C10 C11 -173.9(4)
C8 C9 C10 N2 -178.2(4)
C8 C9 C10 C11 5.1(7)
N2 C10 C11 C12 1.1(7)
C9 C10 C11 C12 177.6(5)
C10 C11 C12 C13 -0.9(8)
C11 C12 C13 C14 -0.1(8)
Mn N2 C14 C13 -178.2(4)
C10 N2 C14 C13 -0.7(7)
C12 C13 C14 N2 0.9(8)
Mn N3 C15 C16 176.9(3)
C19 N3 C15 C16 -0.2(7)
N3 C15 C16 C17 -0.8(7)
C15 C16 C17 C18 0.4(7)
C16 C17 C18 C19 1.0(8)
Mn N3 C19 C18 -175.7(4)
Mn N3 C19 C20 5.0(5)
C15 N3 C19 C18 1.7(6)
C15 N3 C19 C20 -177.6(4)
C17 C18 C19 N3 -2.1(7)
C17 C18 C19 C20 177.2(4)
Mn N4 C20 C19 1.1(5)
Mn N4 C20 C21 -177.6(3)
C24 N4 C20 C19 179.3(4)
C24 N4 C20 C21 0.6(6)
N3 C19 C20 N4 -4.1(6)
N3 C19 C20 C21 174.6(4)
C18 C19 C20 N4 176.6(4)
C18 C19 C20 C21 -4.7(7)
N4 C20 C21 C22 -1.2(7)
C19 C20 C21 C22 -179.8(5)
C20 C21 C22 C23 0.9(8)
C21 C22 C23 C24 -0.1(8)
Mn N4 C24 C23 178.3(3)
C20 N4 C24 C23 0.3(7)
C22 C23 C24 N4 -0.5(7)
